data_9017360
loop_
_publ_author_name
'Effenberger, H.'
'Mereiter, K.'
'Zemann, J.'

_publ_section_title
;
 Crystal structure refinements of magnesite, calcite, rhodochrosite, siderite,
 smithsonite, and dolomite, with discussion of some aspects of the
 stereochemistry of calcite type carbonates
;
_journal_name_full 'Zeitschrift fur Kristallographie'
_journal_page_first 233
_journal_page_last 243
_journal_volume 156
_journal_year 1981
_chemical_compound_source 'Oberdorf, Styria, Austria'
_chemical_formula_sum 'C Fe0.01 Mg0.99 O3'
_chemical_name_mineral Magnesite
_space_group_IT_number 167
_space_group_name_Hall '-R 3 2"c'
_space_group_name_H-M_alt 'R -3 c :H'
_symmetry_space_group_name_H-M 'R -3 c :H'
_cell_angle_alpha 90
_cell_angle_beta 90
_cell_angle_gamma 120
_cell_length_a 4.6328
_cell_length_b 4.6328
_cell_length_c 15.0129
_cell_formula_units_Z 6
_cell_volume 279.050
_database_code_amcsd 0020836
_exptl_crystal_density_diffrn 3.022
_cod_data_source_file inputs/fixed/downloads/12/12911.cif
_cod_data_source_block 12911
_cod_original_sg_symbol_H-M 'R -3 c'
_cod_original_formula_sum '(Mg.99 Fe.01) C O3'
_cod_database_code 9017360

loop_
_space_group_symop_operation_xyz
x,y,z
2/3+x,1/3+y,1/3+z
1/3+x,2/3+y,2/3+z
x,x-y,1/2+z
2/3+x,1/3+x-y,5/6+z
1/3+x,2/3+x-y,1/6+z
y,x,1/2-z
2/3+y,1/3+x,5/6-z
1/3+y,2/3+x,1/6-z
-x+y,y,1/2+z
2/3-x+y,1/3+y,5/6+z
1/3-x+y,2/3+y,1/6+z
-x,-x+y,1/2-z
2/3-x,1/3-x+y,5/6-z
1/3-x,2/3-x+y,1/6-z
-y,-x,1/2+z
2/3-y,1/3-x,5/6+z
1/3-y,2/3-x,1/6+z
x-y,-y,1/2-z
2/3+x-y,1/3-y,5/6-z
1/3+x-y,2/3-y,1/6-z
y,-x+y,-z
2/3+y,1/3-x+y,1/3-z
1/3+y,2/3-x+y,2/3-z
-x+y,-x,z
2/3-x+y,1/3-x,1/3+z
1/3-x+y,2/3-x,2/3+z
-x,-y,-z
2/3-x,1/3-y,1/3-z
1/3-x,2/3-y,2/3-z
-y,x-y,z
2/3-y,1/3+x-y,1/3+z
1/3-y,2/3+x-y,2/3+z
x-y,x,-z
2/3+x-y,1/3+x,1/3-z
1/3+x-y,2/3+x,2/3-z

loop_
_atom_site_aniso_label
_atom_site_aniso_U_11
_atom_site_aniso_U_22
_atom_site_aniso_U_33
_atom_site_aniso_U_12
_atom_site_aniso_U_13
_atom_site_aniso_U_23
Mg 0.00532 0.00532 0.00617 0.00266 0.00000 0.00000
Fe 0.00532 0.00532 0.00617 0.00266 0.00000 0.00000
C 0.00471 0.00471 0.00519 0.00236 0.00000 0.00000
O 0.00486 0.00710 0.00834 0.00355 -0.00058 -0.00116

loop_
_atom_site_label
_atom_site_fract_x
_atom_site_fract_y
_atom_site_fract_z
_atom_site_occupancy
Mg 0.00000 0.00000 0.00000 0.99000
Fe 0.00000 0.00000 0.00000 0.01000
C 0.00000 0.00000 0.25000 1.00000
O 0.27740 0.00000 0.25000 1.00000

loop_
_cod_related_entry_id
_cod_related_entry_database
_cod_related_entry_code
1 AMCSD 0020836
